data_1566869
loop_
_publ_author_name
'Peel, Andrew J.'
'Terzopoulos, Alexandros'
'Jethwa, Rajesh B.'
'Choudhury, Dipanjana'
'Niu, Hao-Che'
'Bond, Andrew D.'
'Slaughter, Jonathan'
'Wright, Dominic S.'

_publ_section_title
;
 A chiral phosphazane reagent strategy for the determination of
 enantiomeric excess of amines
;
_journal_name_full 'Chemical Science'
_journal_paper_doi 10.1039/D2SC01692C
_journal_year 2022
_chemical_absolute_configuration ad
_chemical_formula_moiety 'C28 H50 N3 O P2 +, I -'
_chemical_formula_sum 'C28 H50 I N3 O P2'
_chemical_formula_weight 633.55
_space_group_crystal_system monoclinic
_space_group_IT_number 4
_space_group_name_Hall 'P 2yb'
_space_group_name_H-M_alt 'P 1 21 1'
_atom_sites_solution_hydrogens geom
_atom_sites_solution_primary dual
_atom_sites_solution_secondary difmap
_audit_creation_method SHELXL-2018/1
_audit_update_record
;
2021-08-26 deposited with the CCDC.	2022-04-12 downloaded from the CCDC.
;
_cell_angle_alpha 90
_cell_angle_beta 109.4314(4)
_cell_angle_gamma 90
_cell_formula_units_Z 4
_cell_length_a 9.98080(10)
_cell_length_b 28.8020(3)
_cell_length_c 11.8786(2)
_cell_measurement_reflns_used 57388
_cell_measurement_temperature 180(2)
_cell_measurement_theta_max 27.48
_cell_measurement_theta_min 2.91
_cell_volume 3220.21(7)
_computing_cell_refinement 'HKL Scalepack (Otwinowski & Minor, 1997)'
_computing_data_collection 'COLLECT (Nonius, 1999)'
_computing_data_reduction 'HKL Denzo and Scalepack (Otwinowski & Minor, 1997)'
_computing_molecular_graphics 'Mercury (Macrae et al., 2008)'
_computing_publication_material SHELXL
_computing_structure_refinement 'SHELXL (Sheldrick, 2015)'
_computing_structure_solution 'SHELXT (Sheldrick, 2015)'
_diffrn_ambient_temperature 180(2)
_diffrn_measured_fraction_theta_full 0.986
_diffrn_measured_fraction_theta_max 0.971
_diffrn_measurement_device_type 'Nonius KappaCCD'
_diffrn_measurement_method '\w and \f-scans'
_diffrn_radiation_type MoK\a
_diffrn_radiation_wavelength 0.71073
_diffrn_reflns_av_R_equivalents 0.0522
_diffrn_reflns_av_unetI/netI 0.0600
_diffrn_reflns_Laue_measured_fraction_full 0.986
_diffrn_reflns_Laue_measured_fraction_max 0.971
_diffrn_reflns_limit_h_max 12
_diffrn_reflns_limit_h_min -12
_diffrn_reflns_limit_k_max 37
_diffrn_reflns_limit_k_min -37
_diffrn_reflns_limit_l_max 15
_diffrn_reflns_limit_l_min -15
_diffrn_reflns_number 35917
_diffrn_reflns_point_group_measured_fraction_full 0.970
_diffrn_reflns_point_group_measured_fraction_max 0.943
_diffrn_reflns_theta_full 25.242
_diffrn_reflns_theta_max 27.502
_diffrn_reflns_theta_min 3.552
_diffrn_source 'fine-focus sealed tube'
_exptl_absorpt_coefficient_mu 1.117
_exptl_absorpt_correction_T_max 0.860
_exptl_absorpt_correction_T_min 0.743
_exptl_absorpt_correction_type multi-scan
_exptl_absorpt_process_details 'SORTAV (Blessing, 1995)'
_exptl_crystal_colour colourless
_exptl_crystal_density_diffrn 1.307
_exptl_crystal_description block
_exptl_crystal_F_000 1320
_exptl_crystal_size_max 0.180
_exptl_crystal_size_mid 0.180
_exptl_crystal_size_min 0.140
_refine_diff_density_max 0.617
_refine_diff_density_min -0.514
_refine_diff_density_rms 0.076
_refine_ls_abs_structure_details
;
Flack x determined using 3757 quotients [(I+)-(I-)]/[(I+)+(I-)]
(Parsons, Flack and Wagner, Acta Cryst. B69 (2013) 249-259).
;
_refine_ls_abs_structure_Flack -0.035(12)
_refine_ls_extinction_coef 0.0032(4)
_refine_ls_extinction_method 'SHELXL-2018/1 (Sheldrick 2018)'
_refine_ls_goodness_of_fit_ref 1.021
_refine_ls_hydrogen_treatment constr
_refine_ls_matrix_type full
_refine_ls_number_parameters 742
_refine_ls_number_reflns 13964
_refine_ls_number_restraints 220
_refine_ls_restrained_S_all 1.023
_refine_ls_R_factor_all 0.0743
_refine_ls_R_factor_gt 0.0423
_refine_ls_shift/su_max 0.000
_refine_ls_shift/su_mean 0.000
_refine_ls_structure_factor_coef Fsqd
_refine_ls_weighting_details 'w=1/[\s^2^(Fo^2^)+(0.0500P)^2^] where P=(Fo^2^+2Fc^2^)/3'
_refine_ls_weighting_scheme calc
_refine_ls_wR_factor_gt 0.0935
_refine_ls_wR_factor_ref 0.1041
_reflns_Friedel_coverage 0.905
_reflns_Friedel_fraction_full 0.953
_reflns_Friedel_fraction_max 0.915
_reflns_number_gt 9679
_reflns_number_total 13964
_reflns_threshold_expression 'I > 2\s(I)'
_cod_data_source_file d2sc01692c3.cif
_cod_data_source_block 8R
_cod_original_cell_volume 3220.20(7)
_cod_original_sg_symbol_H-M 'P 21'
_cod_database_code 1566869
_cambridge_user_name 'Andrew Peel'
_cambridge_user_crsid ajp208
_cambridge_supervisor_name 'Dominic Wright'
_cambridge_supervisor_crsid dsw1000
_cambridge_crystallographer_name 'Andrew Bond'
_cambridge_crystallographer_crsid adb29
_cambridge_sample_id AJP554A
_cambridge_data_id DW_K3_0090
_shelx_space_group_comment
;
The symmetry employed for this shelxl refinement is uniquely defined
by the following loop, which should always be used as a source of
symmetry information in preference to the above space-group names.
They are only intended as comments.
;
_shelx_estimated_absorpt_t_min 0.824
_shelx_estimated_absorpt_t_max 0.859

loop_
_space_group_symop_operation_xyz
'x, y, z'
'-x, y+1/2, -z'

loop_
_atom_site_label
_atom_site_type_symbol
_atom_site_fract_x
_atom_site_fract_y
_atom_site_fract_z
_atom_site_U_iso_or_equiv
_atom_site_adp_type
_atom_site_occupancy
_atom_site_site_symmetry_order
_atom_site_calc_flag
_atom_site_refinement_flags_posn
_atom_site_refinement_flags_adp
_atom_site_refinement_flags_occupancy
_atom_site_disorder_assembly
_atom_site_disorder_group
I1 I 0.61241(7) 0.68078(2) 0.35612(5) 0.0666(2) Uani 1 1 d . . . . .
I2 I 0.89220(6) 0.32031(2) 0.14489(4) 0.05218(17) Uani 1 1 d . . . . .
P1A P 0.4442(2) 0.69498(6) 0.96091(18) 0.0327(5) Uani 1 1 d . . . . .
P2A P 0.3040(2) 0.68708(6) 0.74085(18) 0.0380(5) Uani 1 1 d . . . . .
N1A N 0.2825(6) 0.6788(2) 0.8789(5) 0.0357(14) Uani 1 1 d . . . . .
N2A N 0.4750(5) 0.70203(19) 0.8348(5) 0.0331(14) Uani 1 1 d . . . . .
N3A N 0.5429(6) 0.6578(2) 1.0503(6) 0.0410(16) Uani 1 1 d . . . . .
H3NA H 0.587675 0.666031 1.124709 0.049 Uiso 1 1 calc R U . . .
C1A C 0.1558(8) 0.6616(3) 0.9069(9) 0.044(2) Uani 1 1 d . . . . .
C2A C 0.1525(9) 0.6848(3) 1.0181(8) 0.059(2) Uani 1 1 d . . . . .
H2A H 0.237010 0.675936 1.084853 0.088 Uiso 1 1 calc R U . . .
H2B H 0.067024 0.675136 1.035135 0.088 Uiso 1 1 calc R U . . .
H2C H 0.151202 0.718545 1.007448 0.088 Uiso 1 1 calc R U . . .
C3A C 0.0259(7) 0.6738(3) 0.8028(8) 0.062(3) Uani 1 1 d . . . . .
H3A H 0.021317 0.707516 0.791246 0.094 Uiso 1 1 calc R U . . .
H3B H -0.059301 0.663175 0.818821 0.094 Uiso 1 1 calc R U . . .
H3C H 0.031080 0.658608 0.730511 0.094 Uiso 1 1 calc R U . . .
C4A C 0.1681(9) 0.6087(3) 0.9207(9) 0.055(2) Uani 1 1 d . . . . .
H4A H 0.184402 0.595209 0.850593 0.083 Uiso 1 1 calc R U . . .
H4B H 0.079933 0.596150 0.927660 0.083 Uiso 1 1 calc R U . . .
H4C H 0.247809 0.600911 0.992556 0.083 Uiso 1 1 calc R U . . .
C5A C 0.5802(8) 0.7305(2) 0.7975(7) 0.0385(19) Uani 1 1 d . . . . .
C6A C 0.5120(9) 0.7779(3) 0.7535(8) 0.066(3) Uani 1 1 d . . . . .
H6A H 0.579098 0.797168 0.730097 0.099 Uiso 1 1 calc R U . . .
H6B H 0.487743 0.793256 0.817789 0.099 Uiso 1 1 calc R U . . .
H6C H 0.425532 0.773340 0.684690 0.099 Uiso 1 1 calc R U . . .
C7A C 0.6117(9) 0.7046(3) 0.7000(8) 0.062(3) Uani 1 1 d . . . . .
H7A H 0.645475 0.673294 0.727857 0.093 Uiso 1 1 calc R U . . .
H7B H 0.685094 0.721107 0.677897 0.093 Uiso 1 1 calc R U . . .
H7C H 0.525093 0.702348 0.630261 0.093 Uiso 1 1 calc R U . . .
C8A C 0.7154(10) 0.7369(3) 0.9028(8) 0.060(3) Uani 1 1 d . . . . .
H8A H 0.750868 0.706553 0.937104 0.090 Uiso 1 1 calc R U . . .
H8B H 0.695547 0.756199 0.963333 0.090 Uiso 1 1 calc R U . . .
H8C H 0.787157 0.752160 0.875869 0.090 Uiso 1 1 calc R U . . .
O1A O 0.3194(5) 0.63390(16) 0.7046(4) 0.0434(14) Uani 0.486(8) 1 d D . P A 1
C9A C 0.2592(14) 0.6233(4) 0.5763(10) 0.048(5) Uani 0.486(8) 1 d D U P A 1
H9AA H 0.289369 0.647512 0.529373 0.058 Uiso 0.486(8) 1 calc R U P A 1
C10A C 0.0968(13) 0.6159(5) 0.5232(15) 0.069(5) Uani 0.486(8) 1 d D U P A 1
H10E H 0.051343 0.618423 0.585372 0.083 Uiso 0.486(8) 1 calc R U P A 1
H10F H 0.052431 0.638559 0.458865 0.083 Uiso 0.486(8) 1 calc R U P A 1
C11A C 0.0869(13) 0.5663(4) 0.4740(13) 0.075(5) Uani 0.486(8) 1 d D U P A 1
H11C H -0.004490 0.558918 0.409384 0.089 Uiso 0.486(8) 1 calc R U P A 1
C12A C 0.2191(15) 0.5623(5) 0.4368(10) 0.053(8) Uani 0.486(8) 1 d D U P A 1
C13A C 0.3232(12) 0.5765(4) 0.5619(10) 0.059(5) Uani 0.486(8) 1 d D U P A 1
C14A C 0.2833(15) 0.5411(6) 0.6447(14) 0.062(5) Uani 0.486(8) 1 d D U P A 1
H14E H 0.336593 0.511681 0.650679 0.074 Uiso 0.486(8) 1 calc R U P A 1
H14F H 0.302560 0.554033 0.725807 0.074 Uiso 0.486(8) 1 calc R U P A 1
C15A C 0.1239(15) 0.5336(6) 0.5819(14) 0.084(6) Uani 0.486(8) 1 d D U P A 1
H15E H 0.069496 0.541824 0.635144 0.101 Uiso 0.486(8) 1 calc R U P A 1
H15F H 0.103605 0.500949 0.556080 0.101 Uiso 0.486(8) 1 calc R U P A 1
C16A C 0.246(2) 0.5135(5) 0.3976(17) 0.101(7) Uani 0.486(8) 1 d D U P A 1
H16G H 0.331716 0.513683 0.375242 0.151 Uiso 0.486(8) 1 calc R U P A 1
H16H H 0.257909 0.491705 0.463654 0.151 Uiso 0.486(8) 1 calc R U P A 1
H16I H 0.164354 0.503889 0.328956 0.151 Uiso 0.486(8) 1 calc R U P A 1
C17A C 0.223(2) 0.5966(6) 0.3379(14) 0.067(6) Uani 0.486(8) 1 d D U P A 1
H17G H 0.310393 0.591909 0.319174 0.101 Uiso 0.486(8) 1 calc R U P A 1
H17H H 0.140531 0.591107 0.266120 0.101 Uiso 0.486(8) 1 calc R U P A 1
H17I H 0.219937 0.628519 0.365535 0.101 Uiso 0.486(8) 1 calc R U P A 1
C18A C 0.4796(12) 0.5810(6) 0.5807(15) 0.068(5) Uani 0.486(8) 1 d D U P A 1
H18G H 0.518095 0.550511 0.570961 0.102 Uiso 0.486(8) 1 calc R U P A 1
H18H H 0.493373 0.602673 0.521970 0.102 Uiso 0.486(8) 1 calc R U P A 1
H18I H 0.528906 0.592646 0.661389 0.102 Uiso 0.486(8) 1 calc R U P A 1
O1' O 0.3194(5) 0.63390(16) 0.7046(4) 0.0434(14) Uani 0.514(8) 1 d D . P A 2
C9' C 0.3305(13) 0.6167(4) 0.5896(8) 0.030(4) Uani 0.514(8) 1 d D U P A 2
H9'A H 0.433058 0.614791 0.596695 0.036 Uiso 0.514(8) 1 calc R U P A 2
C10' C 0.2500(13) 0.6462(3) 0.4782(9) 0.051(3) Uani 0.514(8) 1 d D U P A 2
H10A H 0.197160 0.671903 0.499353 0.061 Uiso 0.514(8) 1 calc R U P A 2
H10B H 0.316195 0.659093 0.439993 0.061 Uiso 0.514(8) 1 calc R U P A 2
C11' C 0.1485(11) 0.6109(4) 0.3965(10) 0.053(4) Uani 0.514(8) 1 d D U P A 2
H11A H 0.112944 0.619661 0.310132 0.064 Uiso 0.514(8) 1 calc R U P A 2
C12' C 0.2352(14) 0.5660(5) 0.4243(10) 0.051(8) Uani 0.514(8) 1 d D U P A 2
C13' C 0.2646(12) 0.5686(3) 0.5619(9) 0.047(4) Uani 0.514(8) 1 d D U P A 2
C14' C 0.1100(11) 0.5726(5) 0.5638(11) 0.053(4) Uani 0.514(8) 1 d D U P A 2
H14A H 0.066767 0.541550 0.561459 0.063 Uiso 0.514(8) 1 calc R U P A 2
H14B H 0.107624 0.589254 0.636030 0.063 Uiso 0.514(8) 1 calc R U P A 2
C15' C 0.0322(13) 0.6005(5) 0.4499(13) 0.058(5) Uani 0.514(8) 1 d D U P A 2
H15A H -0.045032 0.581922 0.394056 0.070 Uiso 0.514(8) 1 calc R U P A 2
H15B H -0.008307 0.629528 0.469487 0.070 Uiso 0.514(8) 1 calc R U P A 2
C16' C 0.3667(12) 0.5677(5) 0.3857(12) 0.061(4) Uani 0.514(8) 1 d D U P A 2
H16A H 0.418191 0.538256 0.405451 0.091 Uiso 0.514(8) 1 calc R U P A 2
H16B H 0.337520 0.572974 0.299366 0.091 Uiso 0.514(8) 1 calc R U P A 2
H16C H 0.428688 0.593149 0.427510 0.091 Uiso 0.514(8) 1 calc R U P A 2
C17' C 0.1482(17) 0.5224(5) 0.3683(16) 0.063(5) Uani 0.514(8) 1 d D U P A 2
H17A H 0.063279 0.520613 0.392089 0.094 Uiso 0.514(8) 1 calc R U P A 2
H17B H 0.119772 0.524268 0.281120 0.094 Uiso 0.514(8) 1 calc R U P A 2
H17C H 0.206452 0.494568 0.396163 0.094 Uiso 0.514(8) 1 calc R U P A 2
C18' C 0.3515(18) 0.5298(5) 0.6375(14) 0.065(6) Uani 0.514(8) 1 d D U P A 2
H18A H 0.301365 0.500278 0.613744 0.098 Uiso 0.514(8) 1 calc R U P A 2
H18B H 0.444155 0.528191 0.625935 0.098 Uiso 0.514(8) 1 calc R U P A 2
H18C H 0.365340 0.535866 0.721820 0.098 Uiso 0.514(8) 1 calc R U P A 2
C19A C 0.5621(8) 0.6096(2) 1.0126(7) 0.0380(18) Uani 1 1 d . . . . .
H19A H 0.545453 0.609385 0.925617 0.046 Uiso 1 1 calc R U . . .
H19B H 0.490103 0.589150 1.027646 0.046 Uiso 1 1 calc R U . . .
C20A C 0.7083(7) 0.5903(2) 1.0771(7) 0.0467(17) Uani 1 1 d . . . . .
H20A H 0.722571 0.590334 1.164551 0.056 Uiso 1 1 calc R U . . .
C21A C 0.8260(9) 0.6189(3) 1.0579(10) 0.083(3) Uani 1 1 d . . . . .
H21A H 0.918152 0.605184 1.102976 0.125 Uiso 1 1 calc R U . . .
H21B H 0.821402 0.650701 1.085580 0.125 Uiso 1 1 calc R U . . .
H21C H 0.814672 0.619260 0.972746 0.125 Uiso 1 1 calc R U . . .
C22A C 0.7211(7) 0.5404(2) 1.0399(7) 0.0439(18) Uani 1 1 d . . . . .
C23A C 0.6673(8) 0.5255(3) 0.9239(8) 0.055(2) Uani 1 1 d . . . . .
H23A H 0.617581 0.546812 0.863396 0.066 Uiso 1 1 calc R U . . .
C24A C 0.6843(9) 0.4795(3) 0.8929(9) 0.066(3) Uani 1 1 d . . . . .
H24A H 0.647480 0.470046 0.811797 0.079 Uiso 1 1 calc R U . . .
C25A C 0.7533(9) 0.4483(3) 0.9786(11) 0.071(3) Uani 1 1 d . . . . .
H25A H 0.762544 0.416860 0.957946 0.085 Uiso 1 1 calc R U . . .
C26A C 0.8098(10) 0.4627(3) 1.0956(11) 0.070(3) Uani 1 1 d . . . . .
H26A H 0.861415 0.441413 1.155313 0.084 Uiso 1 1 calc R U . . .
C27A C 0.7918(8) 0.5080(3) 1.1268(8) 0.061(2) Uani 1 1 d . . . . .
H27A H 0.828056 0.517200 1.208244 0.073 Uiso 1 1 calc R U . . .
C28A C 0.4513(8) 0.7459(3) 1.0471(6) 0.0387(19) Uani 1 1 d . . . . .
H28A H 0.418010 0.738740 1.114034 0.058 Uiso 1 1 calc R U . . .
H28B H 0.390294 0.769899 0.996923 0.058 Uiso 1 1 calc R U . . .
H28C H 0.549326 0.757282 1.077921 0.058 Uiso 1 1 calc R U . . .
P1B P 1.06338(19) 0.31122(6) 0.54177(17) 0.0335(5) Uani 1 1 d . . . . .
P2B P 1.19878(17) 0.31907(7) 0.76215(15) 0.0311(4) Uani 1 1 d . . . . .
N1B N 1.0295(5) 0.30414(18) 0.6662(5) 0.0351(15) Uani 1 1 d . . . . .
N2B N 1.2216(5) 0.32844(18) 0.6266(5) 0.0333(14) Uani 1 1 d . . . . .
N3B N 0.9665(6) 0.3485(2) 0.4492(6) 0.0385(15) Uani 1 1 d . . . . .
H3NB H 0.923487 0.339126 0.375483 0.046 Uiso 1 1 calc R U . . .
C1B C 0.9233(8) 0.2757(2) 0.6985(7) 0.0393(19) Uani 1 1 d . . . . .
C2B C 0.7847(8) 0.2739(3) 0.5933(8) 0.053(2) Uani 1 1 d . . . . .
H2D H 0.715597 0.254644 0.614172 0.079 Uiso 1 1 calc R U . . .
H2E H 0.802652 0.260647 0.523700 0.079 Uiso 1 1 calc R U . . .
H2F H 0.746849 0.305458 0.574359 0.079 Uiso 1 1 calc R U . . .
C3B C 0.9801(8) 0.2267(3) 0.7344(8) 0.055(2) Uani 1 1 d . . . . .
H3D H 1.067555 0.228363 0.803501 0.082 Uiso 1 1 calc R U . . .
H3E H 1.000445 0.211901 0.667568 0.082 Uiso 1 1 calc R U . . .
H3F H 0.908935 0.208421 0.755221 0.082 Uiso 1 1 calc R U . . .
C4B C 0.8949(8) 0.2998(3) 0.8054(7) 0.053(2) Uani 1 1 d . . . . .
H4D H 0.982254 0.299904 0.874636 0.079 Uiso 1 1 calc R U . . .
H4E H 0.820425 0.282948 0.825205 0.079 Uiso 1 1 calc R U . . .
H4F H 0.863974 0.331863 0.783594 0.079 Uiso 1 1 calc R U . . .
C5B C 1.3459(8) 0.3463(3) 0.5966(8) 0.0399(19) Uani 1 1 d . . . . .
C6B C 1.3304(10) 0.3979(3) 0.5720(10) 0.069(3) Uani 1 1 d . . . . .
H6D H 1.320814 0.414014 0.641657 0.103 Uiso 1 1 calc R U . . .
H6E H 1.245784 0.403713 0.502395 0.103 Uiso 1 1 calc R U . . .
H6F H 1.414675 0.409537 0.556084 0.103 Uiso 1 1 calc R U . . .
C7B C 1.3565(8) 0.3209(4) 0.4879(7) 0.061(2) Uani 1 1 d . . . . .
H7D H 1.368313 0.287555 0.505061 0.091 Uiso 1 1 calc R U . . .
H7E H 1.438445 0.332572 0.468560 0.091 Uiso 1 1 calc R U . . .
H7F H 1.269594 0.326077 0.419959 0.091 Uiso 1 1 calc R U . . .
C8B C 1.4801(8) 0.3353(4) 0.7028(8) 0.071(3) Uani 1 1 d . . . . .
H8D H 1.484864 0.301888 0.718607 0.106 Uiso 1 1 calc R U . . .
H8E H 1.476757 0.352124 0.773545 0.106 Uiso 1 1 calc R U . . .
H8F H 1.564289 0.345025 0.683803 0.106 Uiso 1 1 calc R U . . .
O1B O 1.1816(4) 0.37178(15) 0.8012(4) 0.0340(12) Uani 1 1 d D . . . .
C9B C 1.1960(6) 0.3817(2) 0.9263(5) 0.0332(16) Uani 1 1 d D . . . .
H9B H 1.205437 0.352141 0.972291 0.040 Uiso 1 1 calc R U . . .
C10B C 1.0660(6) 0.4098(2) 0.9326(6) 0.0421(16) Uani 1 1 d D . . . .
H10C H 0.997119 0.415587 0.851982 0.051 Uiso 1 1 calc R U . . .
H10D H 1.017312 0.393509 0.981505 0.051 Uiso 1 1 calc R U . . .
C11B C 1.1355(7) 0.4552(2) 0.9925(6) 0.0579(19) Uani 1 1 d D . . . .
H11B H 1.075950 0.473750 1.029148 0.069 Uiso 1 1 calc R U . . .
C12B C 1.2752(8) 0.4370(2) 1.0821(6) 0.048(2) Uani 1 1 d D . . . .
C13B C 1.3230(6) 0.41330(19) 0.9851(5) 0.0383(14) Uani 1 1 d D . . . .
C14B C 1.3139(7) 0.4541(2) 0.8961(6) 0.0537(18) Uani 1 1 d D . . . .
H14C H 1.401392 0.473139 0.921767 0.064 Uiso 1 1 calc R U . . .
H14D H 1.298012 0.442361 0.814342 0.064 Uiso 1 1 calc R U . . .
C15B C 1.1853(9) 0.4819(2) 0.9024(8) 0.071(3) Uani 1 1 d D . . . .
H15C H 1.213072 0.513997 0.930094 0.085 Uiso 1 1 calc R U . . .
H15D H 1.109679 0.483027 0.823387 0.085 Uiso 1 1 calc R U . . .
C16B C 1.2556(10) 0.4046(3) 1.1777(7) 0.066(2) Uani 1 1 d D . . . .
H16D H 1.347551 0.391140 1.224324 0.099 Uiso 1 1 calc R U . . .
H16E H 1.189383 0.379676 1.139236 0.099 Uiso 1 1 calc R U . . .
H16F H 1.217437 0.422248 1.230752 0.099 Uiso 1 1 calc R U . . .
C17B C 1.3775(9) 0.4761(3) 1.1487(8) 0.080(3) Uani 1 1 d D . . . .
H17D H 1.469416 0.462644 1.195139 0.120 Uiso 1 1 calc R U . . .
H17E H 1.336961 0.492301 1.202433 0.120 Uiso 1 1 calc R U . . .
H17F H 1.390824 0.498218 1.090512 0.120 Uiso 1 1 calc R U . . .
C18B C 1.4650(6) 0.3880(3) 1.0269(7) 0.053(2) Uani 1 1 d D . . . .
H18D H 1.540718 0.409918 1.067476 0.080 Uiso 1 1 calc R U . . .
H18E H 1.483960 0.374580 0.957875 0.080 Uiso 1 1 calc R U . . .
H18F H 1.461704 0.363134 1.082304 0.080 Uiso 1 1 calc R U . . .
C19B C 0.9442(8) 0.3965(2) 0.4773(8) 0.048(2) Uani 1 1 d . . . . .
H19C H 0.957784 0.416973 0.415098 0.057 Uiso 1 1 calc R U . . .
H19D H 1.016650 0.404928 0.554435 0.057 Uiso 1 1 calc R U . . .
C20B C 0.7958(7) 0.4052(2) 0.4855(6) 0.0439(16) Uani 1 1 d . . . . .
H20B H 0.789600 0.387330 0.555820 0.053 Uiso 1 1 calc R U . . .
C21B C 0.6812(8) 0.3870(3) 0.3765(8) 0.068(3) Uani 1 1 d . . . . .
H21D H 0.587830 0.395131 0.381038 0.102 Uiso 1 1 calc R U . . .
H21E H 0.689187 0.353110 0.373054 0.102 Uiso 1 1 calc R U . . .
H21F H 0.692184 0.400783 0.304730 0.102 Uiso 1 1 calc R U . . .
C22B C 0.7821(7) 0.4566(2) 0.5109(7) 0.0446(18) Uani 1 1 d . . . . .
C23B C 0.8121(9) 0.4723(3) 0.6260(8) 0.068(2) Uani 1 1 d . . . . .
H23B H 0.837981 0.450610 0.690029 0.081 Uiso 1 1 calc R U . . .
C24B C 0.8052(12) 0.5191(3) 0.6503(10) 0.087(3) Uani 1 1 d . . . . .
H24B H 0.828144 0.529455 0.730467 0.104 Uiso 1 1 calc R U . . .
C25B C 0.7645(11) 0.5510(3) 0.5568(11) 0.075(3) Uani 1 1 d . . . . .
H25B H 0.761035 0.583203 0.572561 0.090 Uiso 1 1 calc R U . . .
C26B C 0.7299(9) 0.5355(3) 0.4433(10) 0.064(3) Uani 1 1 d . . . . .
H26B H 0.699140 0.556913 0.379083 0.076 Uiso 1 1 calc R U . . .
C27B C 0.7388(8) 0.4886(3) 0.4194(8) 0.052(2) Uani 1 1 d . . . . .
H27B H 0.714872 0.478479 0.339036 0.062 Uiso 1 1 calc R U . . .
C28B C 1.0594(8) 0.2602(3) 0.4562(7) 0.043(2) Uani 1 1 d . . . . .
H28D H 1.072385 0.268620 0.380625 0.065 Uiso 1 1 calc R U . . .
H28E H 0.967626 0.244563 0.439984 0.065 Uiso 1 1 calc R U . . .
H28F H 1.135941 0.239222 0.501022 0.065 Uiso 1 1 calc R U . . .

loop_
_atom_site_aniso_label
_atom_site_aniso_U_11
_atom_site_aniso_U_22
_atom_site_aniso_U_33
_atom_site_aniso_U_23
_atom_site_aniso_U_13
_atom_site_aniso_U_12
I1 0.1012(5) 0.0586(4) 0.0369(4) -0.0023(3) 0.0190(4) -0.0192(3)
I2 0.0773(4) 0.0425(3) 0.0348(3) -0.0012(3) 0.0161(3) -0.0055(3)
P1A 0.0378(10) 0.0285(9) 0.0303(11) -0.0019(8) 0.0092(9) -0.0023(8)
P2A 0.0433(11) 0.0319(9) 0.0329(12) -0.0017(9) 0.0046(9) -0.0055(9)
N1A 0.040(3) 0.035(3) 0.033(4) -0.003(3) 0.012(3) -0.004(3)
N2A 0.043(3) 0.032(3) 0.024(3) 0.000(2) 0.011(3) -0.005(3)
N3A 0.050(4) 0.039(3) 0.030(4) -0.001(3) 0.007(3) 0.001(3)
C1A 0.044(5) 0.041(4) 0.054(6) 0.006(4) 0.023(4) -0.004(4)
C2A 0.065(5) 0.053(5) 0.070(7) -0.011(5) 0.039(5) -0.008(4)
C3A 0.034(4) 0.062(5) 0.085(7) 0.009(5) 0.011(4) -0.006(4)
C4A 0.056(5) 0.036(4) 0.085(7) 0.005(4) 0.038(5) -0.002(4)
C5A 0.045(4) 0.037(4) 0.036(5) -0.001(3) 0.017(4) -0.011(3)
C6A 0.086(7) 0.037(4) 0.075(7) 0.017(5) 0.028(5) -0.003(5)
C7A 0.068(6) 0.070(6) 0.061(6) -0.013(5) 0.040(5) -0.013(5)
C8A 0.061(5) 0.073(6) 0.040(5) 0.006(4) 0.008(4) -0.020(4)
O1A 0.056(3) 0.033(2) 0.036(3) -0.004(2) 0.008(3) -0.008(2)
C9A 0.054(9) 0.040(7) 0.036(8) 0.002(6) -0.004(7) 0.007(7)
C10A 0.065(9) 0.070(9) 0.068(10) -0.012(8) 0.014(8) -0.002(8)
C11A 0.075(10) 0.075(10) 0.068(10) 0.004(8) 0.016(8) -0.020(8)
C12A 0.068(13) 0.040(11) 0.048(12) -0.015(8) 0.015(9) -0.015(8)
C13A 0.074(11) 0.066(10) 0.047(9) 0.001(7) 0.033(8) 0.006(8)
C14A 0.077(11) 0.050(9) 0.064(10) 0.008(8) 0.031(9) -0.019(8)
C15A 0.093(11) 0.074(10) 0.086(11) -0.005(8) 0.029(9) -0.030(8)
C16A 0.161(19) 0.066(11) 0.080(14) -0.005(10) 0.047(14) 0.012(13)
C17A 0.073(11) 0.083(12) 0.044(11) -0.014(10) 0.019(9) 0.004(9)
C18A 0.064(10) 0.083(11) 0.059(10) 0.015(9) 0.023(8) 0.010(9)
O1' 0.056(3) 0.033(2) 0.036(3) -0.004(2) 0.008(3) -0.008(2)
C9' 0.033(7) 0.026(6) 0.026(7) -0.006(5) 0.003(6) -0.002(5)
C10' 0.068(8) 0.039(6) 0.045(7) -0.013(5) 0.019(6) 0.005(5)
C11' 0.052(7) 0.058(7) 0.041(7) -0.009(6) 0.004(6) 0.008(6)
C12' 0.060(11) 0.039(10) 0.046(12) -0.009(9) 0.008(9) -0.009(8)
C13' 0.048(8) 0.042(7) 0.049(8) -0.008(6) 0.013(6) 0.015(6)
C14' 0.048(7) 0.057(8) 0.054(8) -0.018(6) 0.017(6) -0.010(6)
C15' 0.052(8) 0.064(9) 0.061(9) -0.007(7) 0.022(7) 0.001(7)
C16' 0.056(8) 0.062(8) 0.070(9) -0.036(7) 0.029(7) -0.013(7)
C17' 0.068(10) 0.046(9) 0.068(12) -0.020(8) 0.015(9) 0.001(8)
C18' 0.075(12) 0.049(9) 0.054(10) -0.005(7) -0.002(9) -0.008(9)
C19A 0.046(4) 0.027(3) 0.043(5) 0.000(3) 0.017(4) -0.001(3)
C20A 0.052(4) 0.040(3) 0.045(4) 0.000(3) 0.011(3) 0.001(3)
C21A 0.056(5) 0.050(5) 0.139(10) -0.008(6) 0.025(6) -0.006(4)
C22A 0.040(4) 0.040(4) 0.053(5) 0.004(3) 0.017(3) 0.007(3)
C23A 0.057(4) 0.049(4) 0.058(6) 0.003(4) 0.019(4) 0.006(3)
C24A 0.054(5) 0.052(5) 0.092(7) -0.017(5) 0.026(5) -0.005(4)
C25A 0.055(5) 0.037(4) 0.135(10) 0.004(5) 0.052(6) 0.004(4)
C26A 0.068(6) 0.050(5) 0.105(8) 0.026(5) 0.045(6) 0.019(4)
C27A 0.060(5) 0.051(4) 0.076(6) 0.023(4) 0.027(4) 0.016(4)
C28A 0.045(4) 0.037(4) 0.036(5) -0.006(3) 0.017(4) -0.005(3)
P1B 0.0414(10) 0.0309(10) 0.0275(11) -0.0011(8) 0.0103(8) 0.0039(8)
P2B 0.0349(8) 0.0299(7) 0.0273(10) 0.0025(9) 0.0087(7) 0.0029(9)
N1B 0.037(3) 0.034(3) 0.031(4) -0.001(3) 0.007(3) -0.004(2)
N2B 0.038(3) 0.031(3) 0.030(3) -0.004(2) 0.011(3) 0.002(2)
N3B 0.051(4) 0.032(3) 0.027(4) 0.000(3) 0.006(3) 0.003(3)
C1B 0.046(4) 0.037(4) 0.035(5) 0.001(4) 0.014(4) -0.010(4)
C2B 0.044(4) 0.057(5) 0.057(6) 0.006(4) 0.015(4) -0.019(4)
C3B 0.069(6) 0.042(4) 0.054(6) 0.004(4) 0.022(5) -0.010(4)
C4B 0.059(5) 0.059(5) 0.052(6) -0.009(4) 0.034(4) -0.018(4)
C5B 0.040(4) 0.042(4) 0.044(5) -0.005(4) 0.023(4) 0.003(3)
C6B 0.081(7) 0.041(5) 0.102(9) 0.001(5) 0.056(6) -0.008(5)
C7B 0.068(5) 0.071(5) 0.060(6) -0.006(6) 0.045(5) -0.013(5)
C8B 0.048(5) 0.113(8) 0.056(6) 0.003(5) 0.024(4) 0.002(5)
O1B 0.046(3) 0.030(2) 0.025(3) -0.002(2) 0.010(2) 0.000(2)
C9B 0.036(4) 0.035(3) 0.024(4) -0.001(3) 0.004(3) 0.003(3)
C10B 0.036(3) 0.046(4) 0.045(4) -0.001(3) 0.013(3) 0.005(3)
C11B 0.065(4) 0.040(3) 0.075(5) -0.021(3) 0.033(4) 0.004(3)
C12B 0.049(4) 0.051(5) 0.045(5) -0.012(4) 0.017(4) -0.004(4)
C13B 0.038(3) 0.039(3) 0.037(4) -0.007(3) 0.010(3) -0.006(3)
C14B 0.056(4) 0.048(4) 0.058(5) 0.002(4) 0.020(4) -0.020(4)
C15B 0.073(6) 0.037(4) 0.092(7) 0.008(4) 0.012(5) 0.001(4)
C16B 0.071(5) 0.093(6) 0.036(5) -0.015(4) 0.021(4) -0.011(5)
C17B 0.092(7) 0.082(7) 0.067(7) -0.043(5) 0.028(6) -0.036(5)
C18B 0.037(4) 0.068(5) 0.050(5) -0.009(4) 0.009(4) 0.000(4)
C19B 0.046(4) 0.038(4) 0.052(6) 0.005(4) 0.006(4) 0.007(3)
C20B 0.043(4) 0.042(3) 0.047(4) 0.003(3) 0.015(3) 0.002(3)
C21B 0.042(4) 0.061(5) 0.089(7) -0.012(5) 0.006(4) 0.008(4)
C22B 0.031(3) 0.040(3) 0.056(5) 0.006(4) 0.005(3) 0.009(3)
C23B 0.081(6) 0.053(4) 0.058(6) 0.007(4) 0.008(4) 0.013(4)
C24B 0.119(8) 0.062(5) 0.069(7) -0.012(5) 0.018(6) 0.019(5)
C25B 0.076(6) 0.046(5) 0.108(9) 0.000(5) 0.037(6) 0.013(5)
C26B 0.050(5) 0.051(5) 0.091(8) 0.028(5) 0.025(5) 0.014(4)
C27B 0.042(4) 0.058(5) 0.057(5) 0.009(4) 0.019(4) 0.004(4)
C28B 0.056(5) 0.033(4) 0.038(5) -0.008(3) 0.012(4) 0.002(3)

loop_
_atom_type_symbol
_atom_type_description
_atom_type_scat_dispersion_real
_atom_type_scat_dispersion_imag
_atom_type_scat_source
C C 0.0033 0.0016 'International Tables Vol C Tables 4.2.6.8 and 6.1.1.4'
H H 0.0000 0.0000 'International Tables Vol C Tables 4.2.6.8 and 6.1.1.4'
N N 0.0061 0.0033 'International Tables Vol C Tables 4.2.6.8 and 6.1.1.4'
O O 0.0106 0.0060 'International Tables Vol C Tables 4.2.6.8 and 6.1.1.4'
P P 0.1023 0.0942 'International Tables Vol C Tables 4.2.6.8 and 6.1.1.4'
I I -0.4742 1.8119 'International Tables Vol C Tables 4.2.6.8 and 6.1.1.4'

loop_
_geom_angle_atom_site_label_1
_geom_angle_atom_site_label_2
_geom_angle_atom_site_label_3
_geom_angle
_geom_angle_site_symmetry_1
_geom_angle_site_symmetry_3
_geom_angle_publ_flag
N3A P1A N2A 115.4(3) . . ?
N3A P1A N1A 117.9(3) . . ?
N2A P1A N1A 86.5(3) . . ?
N3A P1A C28A 105.9(3) . . ?
N2A P1A C28A 116.2(3) . . ?
N1A P1A C28A 114.6(3) . . ?
O1A P2A N1A 100.0(3) . . ?
O1' P2A N1A 100.0(3) . . ?
O1A P2A N2A 104.1(3) . . ?
O1' P2A N2A 104.1(3) . . ?
N1A P2A N2A 80.4(3) . . ?
C1A N1A P1A 134.0(6) . . ?
C1A N1A P2A 129.4(5) . . ?
P1A N1A P2A 96.6(3) . . ?
C5A N2A P1A 134.1(5) . . ?
C5A N2A P2A 124.8(5) . . ?
P1A N2A P2A 96.5(3) . . ?
C19A N3A P1A 122.5(5) . . ?
C19A N3A H3NA 118.8 . . ?
P1A N3A H3NA 118.8 . . ?
C2A C1A N1A 108.6(7) . . ?
C2A C1A C3A 110.9(7) . . ?
N1A C1A C3A 107.5(7) . . ?
C2A C1A C4A 112.1(8) . . ?
N1A C1A C4A 108.0(6) . . ?
C3A C1A C4A 109.6(7) . . ?
C1A C2A H2A 109.5 . . ?
C1A C2A H2B 109.5 . . ?
H2A C2A H2B 109.5 . . ?
C1A C2A H2C 109.5 . . ?
H2A C2A H2C 109.5 . . ?
H2B C2A H2C 109.5 . . ?
C1A C3A H3A 109.5 . . ?
C1A C3A H3B 109.5 . . ?
H3A C3A H3B 109.5 . . ?
C1A C3A H3C 109.5 . . ?
H3A C3A H3C 109.5 . . ?
H3B C3A H3C 109.5 . . ?
C1A C4A H4A 109.5 . . ?
C1A C4A H4B 109.5 . . ?
H4A C4A H4B 109.5 . . ?
C1A C4A H4C 109.5 . . ?
H4A C4A H4C 109.5 . . ?
H4B C4A H4C 109.5 . . ?
C7A C5A N2A 107.6(6) . . ?
C7A C5A C8A 109.9(7) . . ?
N2A C5A C8A 109.9(7) . . ?
C7A C5A C6A 111.2(7) . . ?
N2A C5A C6A 108.0(6) . . ?
C8A C5A C6A 110.1(6) . . ?
C5A C6A H6A 109.5 . . ?
C5A C6A H6B 109.5 . . ?
H6A C6A H6B 109.5 . . ?
C5A C6A H6C 109.5 . . ?
H6A C6A H6C 109.5 . . ?
H6B C6A H6C 109.5 . . ?
C5A C7A H7A 109.5 . . ?
C5A C7A H7B 109.5 . . ?
H7A C7A H7B 109.5 . . ?
C5A C7A H7C 109.5 . . ?
H7A C7A H7C 109.5 . . ?
H7B C7A H7C 109.5 . . ?
C5A C8A H8A 109.5 . . ?
C5A C8A H8B 109.5 . . ?
H8A C8A H8B 109.5 . . ?
C5A C8A H8C 109.5 . . ?
H8A C8A H8C 109.5 . . ?
H8B C8A H8C 109.5 . . ?
C9A O1A P2A 115.5(6) . . ?
O1A C9A C13A 104.9(8) . . ?
O1A C9A C10A 117.6(11) . . ?
C13A C9A C10A 104.7(8) . . ?
O1A C9A H9AA 109.7 . . ?
C13A C9A H9AA 109.7 . . ?
C10A C9A H9AA 109.7 . . ?
C11A C10A C9A 102.1(8) . . ?
C11A C10A H10E 111.3 . . ?
C9A C10A H10E 111.3 . . ?
C11A C10A H10F 111.3 . . ?
C9A C10A H10F 111.3 . . ?
H10E C10A H10F 109.2 . . ?
C12A C11A C15A 101.8(10) . . ?
C12A C11A C10A 103.1(9) . . ?
C15A C11A C10A 106.6(11) . . ?
C12A C11A H11C 114.6 . . ?
C15A C11A H11C 114.6 . . ?
C10A C11A H11C 114.6 . . ?
C11A C12A C16A 114.1(13) . . ?
C11A C12A C17A 114.5(11) . . ?
C16A C12A C17A 107.8(10) . . ?
C11A C12A C13A 94.1(8) . . ?
C16A C12A C13A 113.7(11) . . ?
C17A C12A C13A 112.4(11) . . ?
C18A C13A C9A 111.1(11) . . ?
C18A C13A C12A 119.6(10) . . ?
C9A C13A C12A 99.6(8) . . ?
C18A C13A C14A 115.6(10) . . ?
C9A C13A C14A 107.6(10) . . ?
C12A C13A C14A 101.7(9) . . ?
C15A C14A C13A 103.1(9) . . ?
C15A C14A H14E 111.2 . . ?
C13A C14A H14E 111.2 . . ?
C15A C14A H14F 111.2 . . ?
C13A C14A H14F 111.2 . . ?
H14E C14A H14F 109.1 . . ?
C14A C15A C11A 104.2(9) . . ?
C14A C15A H15E 110.9 . . ?
C11A C15A H15E 110.9 . . ?
C14A C15A H15F 110.9 . . ?
C11A C15A H15F 110.9 . . ?
H15E C15A H15F 108.9 . . ?
C12A C16A H16G 109.5 . . ?
C12A C16A H16H 109.5 . . ?
H16G C16A H16H 109.5 . . ?
C12A C16A H16I 109.5 . . ?
H16G C16A H16I 109.5 . . ?
H16H C16A H16I 109.5 . . ?
C12A C17A H17G 109.5 . . ?
C12A C17A H17H 109.5 . . ?
H17G C17A H17H 109.5 . . ?
C12A C17A H17I 109.5 . . ?
H17G C17A H17I 109.5 . . ?
H17H C17A H17I 109.5 . . ?
C13A C18A H18G 109.5 . . ?
C13A C18A H18H 109.5 . . ?
H18G C18A H18H 109.5 . . ?
C13A C18A H18I 109.5 . . ?
H18G C18A H18I 109.5 . . ?
H18H C18A H18I 109.5 . . ?
C9' O1' P2A 127.1(5) . . ?
O1' C9' C13' 110.0(8) . . ?
O1' C9' C10' 115.1(9) . . ?
C13' C9' C10' 104.4(8) . . ?
O1' C9' H9'A 109.0 . . ?
C13' C9' H9'A 109.0 . . ?
C10' C9' H9'A 109.0 . . ?
C11' C10' C9' 102.9(7) . . ?
C11' C10' H10A 111.2 . . ?
C9' C10' H10A 111.2 . . ?
C11' C10' H10B 111.2 . . ?
C9' C10' H10B 111.2 . . ?
H10A C10' H10B 109.1 . . ?
C15' C11' C12' 101.4(9) . . ?
C15' C11' C10' 107.6(10) . . ?
C12' C11' C10' 102.5(8) . . ?
C15' C11' H11A 114.6 . . ?
C12' C11' H11A 114.6 . . ?
C10' C11' H11A 114.6 . . ?
C16' C12' C11' 112.8(11) . . ?
C16' C12' C17' 108.3(9) . . ?
C11' C12' C17' 113.5(10) . . ?
C16' C12' C13' 115.5(10) . . ?
C11' C12' C13' 94.6(7) . . ?
C17' C12' C13' 111.9(11) . . ?
C18' C13' C9' 115.0(10) . . ?
C18' C13' C14' 114.9(10) . . ?
C9' C13' C14' 106.9(9) . . ?
C18' C13' C12' 117.1(10) . . ?
C9' C13' C12' 100.9(8) . . ?
C14' C13' C12' 100.2(8) . . ?
C15' C14' C13' 103.8(8) . . ?
C15' C14' H14A 111.0 . . ?
C13' C14' H14A 111.0 . . ?
C15' C14' H14B 111.0 . . ?
C13' C14' H14B 111.0 . . ?
H14A C14' H14B 109.0 . . ?
C11' C15' C14' 103.7(9) . . ?
C11' C15' H15A 111.0 . . ?
C14' C15' H15A 111.0 . . ?
C11' C15' H15B 111.0 . . ?
C14' C15' H15B 111.0 . . ?
H15A C15' H15B 109.0 . . ?
C12' C16' H16A 109.5 . . ?
C12' C16' H16B 109.5 . . ?
H16A C16' H16B 109.5 . . ?
C12' C16' H16C 109.5 . . ?
H16A C16' H16C 109.5 . . ?
H16B C16' H16C 109.5 . . ?
C12' C17' H17A 109.5 . . ?
C12' C17' H17B 109.5 . . ?
H17A C17' H17B 109.5 . . ?
C12' C17' H17C 109.5 . . ?
H17A C17' H17C 109.5 . . ?
H17B C17' H17C 109.5 . . ?
C13' C18' H18A 109.5 . . ?
C13' C18' H18B 109.5 . . ?
H18A C18' H18B 109.5 . . ?
C13' C18' H18C 109.5 . . ?
H18A C18' H18C 109.5 . . ?
H18B C18' H18C 109.5 . . ?
N3A C19A C20A 112.9(6) . . ?
N3A C19A H19A 109.0 . . ?
C20A C19A H19A 109.0 . . ?
N3A C19A H19B 109.0 . . ?
C20A C19A H19B 109.0 . . ?
H19A C19A H19B 107.8 . . ?
C19A C20A C21A 113.0(6) . . ?
C19A C20A C22A 111.1(6) . . ?
C21A C20A C22A 109.0(6) . . ?
C19A C20A H20A 107.8 . . ?
C21A C20A H20A 107.8 . . ?
C22A C20A H20A 107.8 . . ?
C20A C21A H21A 109.5 . . ?
C20A C21A H21B 109.5 . . ?
H21A C21A H21B 109.5 . . ?
C20A C21A H21C 109.5 . . ?
H21A C21A H21C 109.5 . . ?
H21B C21A H21C 109.5 . . ?
C23A C22A C27A 117.8(7) . . ?
C23A C22A C20A 123.0(7) . . ?
C27A C22A C20A 119.1(7) . . ?
C22A C23A C24A 121.3(8) . . ?
C22A C23A H23A 119.4 . . ?
C24A C23A H23A 119.4 . . ?
C25A C24A C23A 120.3(9) . . ?
C25A C24A H24A 119.9 . . ?
C23A C24A H24A 119.9 . . ?
C24A C25A C26A 119.3(8) . . ?
C24A C25A H25A 120.3 . . ?
C26A C25A H25A 120.3 . . ?
C25A C26A C27A 120.6(9) . . ?
C25A C26A H26A 119.7 . . ?
C27A C26A H26A 119.7 . . ?
C26A C27A C22A 120.7(9) . . ?
C26A C27A H27A 119.7 . . ?
C22A C27A H27A 119.7 . . ?
P1A C28A H28A 109.5 . . ?
P1A C28A H28B 109.5 . . ?
H28A C28A H28B 109.5 . . ?
P1A C28A H28C 109.5 . . ?
H28A C28A H28C 109.5 . . ?
H28B C28A H28C 109.5 . . ?
N3B P1B N1B 116.3(3) . . ?
N3B P1B N2B 117.0(3) . . ?
N1B P1B N2B 85.9(3) . . ?
N3B P1B C28B 105.5(3) . . ?
N1B P1B C28B 116.2(3) . . ?
N2B P1B C28B 115.7(3) . . ?
O1B P2B N2B 100.4(3) . . ?
O1B P2B N1B 104.3(2) . . ?
N2B P2B N1B 80.2(3) . . ?
C1B N1B P1B 132.9(5) . . ?
C1B N1B P2B 125.8(5) . . ?
P1B N1B P2B 96.5(3) . . ?
C5B N2B P1B 131.6(5) . . ?
C5B N2B P2B 131.1(5) . . ?
P1B N2B P2B 97.3(3) . . ?
C19B N3B P1B 125.4(5) . . ?
C19B N3B H3NB 117.3 . . ?
P1B N3B H3NB 117.3 . . ?
N1B C1B C2B 109.6(6) . . ?
N1B C1B C3B 110.5(6) . . ?
C2B C1B C3B 110.5(6) . . ?
N1B C1B C4B 107.6(6) . . ?
C2B C1B C4B 108.7(7) . . ?
C3B C1B C4B 109.7(6) . . ?
C1B C2B H2D 109.5 . . ?
C1B C2B H2E 109.5 . . ?
H2D C2B H2E 109.5 . . ?
C1B C2B H2F 109.5 . . ?
H2D C2B H2F 109.5 . . ?
H2E C2B H2F 109.5 . . ?
C1B C3B H3D 109.5 . . ?
C1B C3B H3E 109.5 . . ?
H3D C3B H3E 109.5 . . ?
C1B C3B H3F 109.5 . . ?
H3D C3B H3F 109.5 . . ?
H3E C3B H3F 109.5 . . ?
C1B C4B H4D 109.5 . . ?
C1B C4B H4E 109.5 . . ?
H4D C4B H4E 109.5 . . ?
C1B C4B H4F 109.5 . . ?
H4D C4B H4F 109.5 . . ?
H4E C4B H4F 109.5 . . ?
N2B C5B C6B 110.3(6) . . ?
N2B C5B C7B 109.6(6) . . ?
C6B C5B C7B 110.0(8) . . ?
N2B C5B C8B 107.5(7) . . ?
C6B C5B C8B 111.4(8) . . ?
C7B C5B C8B 108.0(7) . . ?
C5B C6B H6D 109.5 . . ?
C5B C6B H6E 109.5 . . ?
H6D C6B H6E 109.5 . . ?
C5B C6B H6F 109.5 . . ?
H6D C6B H6F 109.5 . . ?
H6E C6B H6F 109.5 . . ?
C5B C7B H7D 109.5 . . ?
C5B C7B H7E 109.5 . . ?
H7D C7B H7E 109.5 . . ?
C5B C7B H7F 109.5 . . ?
H7D C7B H7F 109.5 . . ?
H7E C7B H7F 109.5 . . ?
C5B C8B H8D 109.5 . . ?
C5B C8B H8E 109.5 . . ?
H8D C8B H8E 109.5 . . ?
C5B C8B H8F 109.5 . . ?
H8D C8B H8F 109.5 . . ?
H8E C8B H8F 109.5 . . ?
C9B O1B P2B 119.3(4) . . ?
O1B C9B C13B 111.4(5) . . ?
O1B C9B C10B 110.3(5) . . ?
C13B C9B C10B 104.4(5) . . ?
O1B C9B H9B 110.2 . . ?
C13B C9B H9B 110.2 . . ?
C10B C9B H9B 110.2 . . ?
C11B C10B C9B 102.1(5) . . ?
C11B C10B H10C 111.4 . . ?
C9B C10B H10C 111.4 . . ?
C11B C10B H10D 111.4 . . ?
C9B C10B H10D 111.4 . . ?
H10C C10B H10D 109.2 . . ?
C15B C11B C12B 103.0(6) . . ?
C15B C11B C10B 107.8(6) . . ?
C12B C11B C10B 101.3(5) . . ?
C15B C11B H11B 114.5 . . ?
C12B C11B H11B 114.5 . . ?
C10B C11B H11B 114.5 . . ?
C16B C12B C11B 114.2(6) . . ?
C16B C12B C13B 115.5(6) . . ?
C11B C12B C13B 93.9(5) . . ?
C16B C12B C17B 106.9(6) . . ?
C11B C12B C17B 113.4(6) . . ?
C13B C12B C17B 112.8(6) . . ?
C18B C13B C9B 113.9(5) . . ?
C18B C13B C12B 116.9(5) . . ?
C9B C13B C12B 100.9(5) . . ?
C18B C13B C14B 114.8(5) . . ?
C9B C13B C14B 106.6(5) . . ?
C12B C13B C14B 102.1(5) . . ?
C15B C14B C13B 102.8(5) . . ?
C15B C14B H14C 111.2 . . ?
C13B C14B H14C 111.2 . . ?
C15B C14B H14D 111.2 . . ?
C13B C14B H14D 111.2 . . ?
H14C C14B H14D 109.1 . . ?
C11B C15B C14B 104.1(5) . . ?
C11B C15B H15C 110.9 . . ?
C14B C15B H15C 110.9 . . ?
C11B C15B H15D 110.9 . . ?
C14B C15B H15D 110.9 . . ?
H15C C15B H15D 109.0 . . ?
C12B C16B H16D 109.5 . . ?
C12B C16B H16E 109.5 . . ?
H16D C16B H16E 109.5 . . ?
C12B C16B H16F 109.5 . . ?
H16D C16B H16F 109.5 . . ?
H16E C16B H16F 109.5 . . ?
C12B C17B H17D 109.5 . . ?
C12B C17B H17E 109.5 . . ?
H17D C17B H17E 109.5 . . ?
C12B C17B H17F 109.5 . . ?
H17D C17B H17F 109.5 . . ?
H17E C17B H17F 109.5 . . ?
C13B C18B H18D 109.5 . . ?
C13B C18B H18E 109.5 . . ?
H18D C18B H18E 109.5 . . ?
C13B C18B H18F 109.5 . . ?
H18D C18B H18F 109.5 . . ?
H18E C18B H18F 109.5 . . ?
N3B C19B C20B 113.2(6) . . ?
N3B C19B H19C 108.9 . . ?
C20B C19B H19C 108.9 . . ?
N3B C19B H19D 108.9 . . ?
C20B C19B H19D 108.9 . . ?
H19C C19B H19D 107.8 . . ?
C21B C20B C22B 114.5(6) . . ?
C21B C20B C19B 111.2(6) . . ?
C22B C20B C19B 108.8(5) . . ?
C21B C20B H20B 107.3 . . ?
C22B C20B H20B 107.3 . . ?
C19B C20B H20B 107.3 . . ?
C20B C21B H21D 109.5 . . ?
C20B C21B H21E 109.5 . . ?
H21D C21B H21E 109.5 . . ?
C20B C21B H21F 109.5 . . ?
H21D C21B H21F 109.5 . . ?
H21E C21B H21F 109.5 . . ?
C23B C22B C27B 118.1(7) . . ?
C23B C22B C20B 120.8(7) . . ?
C27B C22B C20B 121.2(7) . . ?
C22B C23B C24B 121.2(8) . . ?
C22B C23B H23B 119.4 . . ?
C24B C23B H23B 119.4 . . ?
C23B C24B C25B 119.8(10) . . ?
C23B C24B H24B 120.1 . . ?
C25B C24B H24B 120.1 . . ?
C26B C25B C24B 119.2(9) . . ?
C26B C25B H25B 120.4 . . ?
C24B C25B H25B 120.4 . . ?
C25B C26B C27B 120.9(8) . . ?
C25B C26B H26B 119.6 . . ?
C27B C26B H26B 119.6 . . ?
C22B C27B C26B 120.9(8) . . ?
C22B C27B H27B 119.6 . . ?
C26B C27B H27B 119.6 . . ?
P1B C28B H28D 109.5 . . ?
P1B C28B H28E 109.5 . . ?
H28D C28B H28E 109.5 . . ?
P1B C28B H28F 109.5 . . ?
H28D C28B H28F 109.5 . . ?
H28E C28B H28F 109.5 . . ?

loop_
_geom_bond_atom_site_label_1
_geom_bond_atom_site_label_2
_geom_bond_distance
_geom_bond_site_symmetry_2
_geom_bond_publ_flag
P1A N3A 1.597(6) . ?
P1A N2A 1.638(6) . ?
P1A N1A 1.651(6) . ?
P1A C28A 1.778(7) . ?
P2A O1A 1.612(5) . ?
P2A O1' 1.612(5) . ?
P2A N1A 1.739(6) . ?
P2A N2A 1.753(5) . ?
N1A C1A 1.495(10) . ?
N2A C5A 1.510(9) . ?
N3A C19A 1.490(9) . ?
N3A H3NA 0.8800 . ?
C1A C2A 1.491(11) . ?
C1A C3A 1.506(12) . ?
C1A C4A 1.533(11) . ?
C2A H2A 0.9800 . ?
C2A H2B 0.9800 . ?
C2A H2C 0.9800 . ?
C3A H3A 0.9800 . ?
C3A H3B 0.9800 . ?
C3A H3C 0.9800 . ?
C4A H4A 0.9800 . ?
C4A H4B 0.9800 . ?
C4A H4C 0.9800 . ?
C5A C7A 1.497(11) . ?
C5A C8A 1.515(12) . ?
C5A C6A 1.537(11) . ?
C6A H6A 0.9800 . ?
C6A H6B 0.9800 . ?
C6A H6C 0.9800 . ?
C7A H7A 0.9800 . ?
C7A H7B 0.9800 . ?
C7A H7C 0.9800 . ?
C8A H8A 0.9800 . ?
C8A H8B 0.9800 . ?
C8A H8C 0.9800 . ?
O1A C9A 1.472(10) . ?
C9A C13A 1.527(11) . ?
C9A C10A 1.545(13) . ?
C9A H9AA 1.0000 . ?
C10A C11A 1.535(12) . ?
C10A H10E 0.9900 . ?
C10A H10F 0.9900 . ?
C11A C12A 1.529(14) . ?
C11A C15A 1.532(13) . ?
C11A H11C 1.0000 . ?
C12A C16A 1.532(13) . ?
C12A C17A 1.544(13) . ?
C12A C13A 1.557(11) . ?
C13A C18A 1.506(12) . ?
C13A C14A 1.558(12) . ?
C14A C15A 1.531(13) . ?
C14A H14E 0.9900 . ?
C14A H14F 0.9900 . ?
C15A H15E 0.9900 . ?
C15A H15F 0.9900 . ?
C16A H16G 0.9800 . ?
C16A H16H 0.9800 . ?
C16A H16I 0.9800 . ?
C17A H17G 0.9800 . ?
C17A H17H 0.9800 . ?
C17A H17I 0.9800 . ?
C18A H18G 0.9800 . ?
C18A H18H 0.9800 . ?
C18A H18I 0.9800 . ?
O1' C9' 1.492(9) . ?
C9' C13' 1.520(11) . ?
C9' C10' 1.553(12) . ?
C9' H9'A 1.0000 . ?
C10' C11' 1.531(11) . ?
C10' H10A 0.9900 . ?
C10' H10B 0.9900 . ?
C11' C15' 1.525(13) . ?
C11' C12' 1.531(13) . ?
C11' H11A 1.0000 . ?
C12' C16' 1.529(13) . ?
C12' C17' 1.546(12) . ?
C12' C13' 1.563(11) . ?
C13' C18' 1.514(12) . ?
C13' C14' 1.555(12) . ?
C14' C15' 1.543(13) . ?
C14' H14A 0.9900 . ?
C14' H14B 0.9900 . ?
C15' H15A 0.9900 . ?
C15' H15B 0.9900 . ?
C16' H16A 0.9800 . ?
C16' H16B 0.9800 . ?
C16' H16C 0.9800 . ?
C17' H17A 0.9800 . ?
C17' H17B 0.9800 . ?
C17' H17C 0.9800 . ?
C18' H18A 0.9800 . ?
C18' H18B 0.9800 . ?
C18' H18C 0.9800 . ?
C19A C20A 1.511(10) . ?
C19A H19A 0.9900 . ?
C19A H19B 0.9900 . ?
C20A C21A 1.513(10) . ?
C20A C22A 1.521(9) . ?
C20A H20A 1.0000 . ?
C21A H21A 0.9800 . ?
C21A H21B 0.9800 . ?
C21A H21C 0.9800 . ?
C22A C23A 1.371(10) . ?
C22A C27A 1.396(10) . ?
C23A C24A 1.401(11) . ?
C23A H23A 0.9500 . ?
C24A C25A 1.360(13) . ?
C24A H24A 0.9500 . ?
C25A C26A 1.379(14) . ?
C25A H25A 0.9500 . ?
C26A C27A 1.385(13) . ?
C26A H26A 0.9500 . ?
C27A H27A 0.9500 . ?
C28A H28A 0.9800 . ?
C28A H28B 0.9800 . ?
C28A H28C 0.9800 . ?
P1B N3B 1.609(6) . ?
P1B N1B 1.635(6) . ?
P1B N2B 1.642(5) . ?
P1B C28B 1.780(7) . ?
P2B O1B 1.613(5) . ?
P2B N2B 1.721(6) . ?
P2B N1B 1.748(5) . ?
N1B C1B 1.488(9) . ?
N2B C5B 1.491(9) . ?
N3B C19B 1.456(9) . ?
N3B H3NB 0.8800 . ?
C1B C2B 1.526(11) . ?
C1B C3B 1.527(10) . ?
C1B C4B 1.554(10) . ?
C2B H2D 0.9800 . ?
C2B H2E 0.9800 . ?
C2B H2F 0.9800 . ?
C3B H3D 0.9800 . ?
C3B H3E 0.9800 . ?
C3B H3F 0.9800 . ?
C4B H4D 0.9800 . ?
C4B H4E 0.9800 . ?
C4B H4F 0.9800 . ?
C5B C6B 1.513(11) . ?
C5B C7B 1.519(11) . ?
C5B C8B 1.536(11) . ?
C6B H6D 0.9800 . ?
C6B H6E 0.9800 . ?
C6B H6F 0.9800 . ?
C7B H7D 0.9800 . ?
C7B H7E 0.9800 . ?
C7B H7F 0.9800 . ?
C8B H8D 0.9800 . ?
C8B H8E 0.9800 . ?
C8B H8F 0.9800 . ?
O1B C9B 1.473(6) . ?
C9B C13B 1.527(7) . ?
C9B C10B 1.551(8) . ?
C9B H9B 1.0000 . ?
C10B C11B 1.539(8) . ?
C10B H10C 0.9900 . ?
C10B H10D 0.9900 . ?
C11B C15B 1.530(10) . ?
C11B C12B 1.538(10) . ?
C11B H11B 1.0000 . ?
C12B C16B 1.532(10) . ?
C12B C13B 1.545(8) . ?
C12B C17B 1.549(9) . ?
C13B C18B 1.523(8) . ?
C13B C14B 1.562(8) . ?
C14B C15B 1.535(9) . ?
C14B H14C 0.9900 . ?
C14B H14D 0.9900 . ?
C15B H15C 0.9900 . ?
C15B H15D 0.9900 . ?
C16B H16D 0.9800 . ?
C16B H16E 0.9800 . ?
C16B H16F 0.9800 . ?
C17B H17D 0.9800 . ?
C17B H17E 0.9800 . ?
C17B H17F 0.9800 . ?
C18B H18D 0.9800 . ?
C18B H18E 0.9800 . ?
C18B H18F 0.9800 . ?
C19B C20B 1.536(10) . ?
C19B H19C 0.9900 . ?
C19B H19D 0.9900 . ?
C20B C21B 1.508(10) . ?
C20B C22B 1.526(9) . ?
C20B H20B 1.0000 . ?
C21B H21D 0.9800 . ?
C21B H21E 0.9800 . ?
C21B H21F 0.9800 . ?
C22B C23B 1.375(11) . ?
C22B C27B 1.382(10) . ?
C23B C24B 1.387(12) . ?
C23B H23B 0.9500 . ?
C24B C25B 1.394(14) . ?
C24B H24B 0.9500 . ?
C25B C26B 1.351(14) . ?
C25B H25B 0.9500 . ?
C26B C27B 1.387(12) . ?
C26B H26B 0.9500 . ?
C27B H27B 0.9500 . ?
C28B H28D 0.9800 . ?
C28B H28E 0.9800 . ?
C28B H28F 0.9800 . ?

loop_
_geom_torsion_atom_site_label_1
_geom_torsion_atom_site_label_2
_geom_torsion_atom_site_label_3
_geom_torsion_atom_site_label_4
_geom_torsion
_geom_torsion_site_symmetry_1
_geom_torsion_site_symmetry_2
_geom_torsion_site_symmetry_3
_geom_torsion_site_symmetry_4
_geom_torsion_publ_flag
N3A P1A N1A C1A 60.2(8) . . . . ?
N2A P1A N1A C1A 177.2(7) . . . . ?
C28A P1A N1A C1A -65.5(8) . . . . ?
N3A P1A N1A P2A -118.8(3) . . . . ?
N2A P1A N1A P2A -1.8(3) . . . . ?
C28A P1A N1A P2A 115.5(4) . . . . ?
O1A P2A N1A C1A -74.6(6) . . . . ?
O1' P2A N1A C1A -74.6(6) . . . . ?
N2A P2A N1A C1A -177.4(7) . . . . ?
O1A P2A N1A P1A 104.5(3) . . . . ?
O1' P2A N1A P1A 104.5(3) . . . . ?
N2A P2A N1A P1A 1.7(3) . . . . ?
N3A P1A N2A C5A -83.4(7) . . . . ?
N1A P1A N2A C5A 157.3(7) . . . . ?
C28A P1A N2A C5A 41.5(7) . . . . ?
N3A P1A N2A P2A 121.1(3) . . . . ?
N1A P1A N2A P2A 1.8(3) . . . . ?
C28A P1A N2A P2A -114.0(4) . . . . ?
O1A P2A N2A C5A 101.6(5) . . . . ?
O1' P2A N2A C5A 101.6(5) . . . . ?
N1A P2A N2A C5A -160.4(6) . . . . ?
O1A P2A N2A P1A -99.7(3) . . . . ?
O1' P2A N2A P1A -99.7(3) . . . . ?
N1A P2A N2A P1A -1.7(3) . . . . ?
N2A P1A N3A C19A -51.7(6) . . . . ?
N1A P1A N3A C19A 48.4(7) . . . . ?
C28A P1A N3A C19A 178.3(6) . . . . ?
P1A N1A C1A C2A 33.8(10) . . . . ?
P2A N1A C1A C2A -147.4(6) . . . . ?
P1A N1A C1A C3A 153.9(7) . . . . ?
P2A N1A C1A C3A -27.4(9) . . . . ?
P1A N1A C1A C4A -87.9(9) . . . . ?
P2A N1A C1A C4A 90.8(8) . . . . ?
P1A N2A C5A C7A 149.0(6) . . . . ?
P2A N2A C5A C7A -61.1(8) . . . . ?
P1A N2A C5A C8A 29.3(9) . . . . ?
P2A N2A C5A C8A 179.2(5) . . . . ?
P1A N2A C5A C6A -90.8(8) . . . . ?
P2A N2A C5A C6A 59.1(8) . . . . ?
N1A P2A O1A C9A 145.9(7) . . . . ?
N2A P2A O1A C9A -131.6(7) . . . . ?
P2A O1A C9A C13A 164.2(7) . . . . ?
P2A O1A C9A C10A -80.0(11) . . . . ?
O1A C9A C10A C11A -120.7(11) . . . . ?
C13A C9A C10A C11A -4.7(14) . . . . ?
C9A C10A C11A C12A -32.0(13) . . . . ?
C9A C10A C11A C15A 74.8(13) . . . . ?
C15A C11A C12A C16A 62.6(14) . . . . ?
C10A C11A C12A C16A 173.0(12) . . . . ?
C15A C11A C12A C17A -172.6(12) . . . . ?
C10A C11A C12A C17A -62.2(14) . . . . ?
C15A C11A C12A C13A -55.7(10) . . . . ?
C10A C11A C12A C13A 54.8(11) . . . . ?
O1A C9A C13A C18A -69.9(13) . . . . ?
C10A C9A C13A C18A 165.7(12) . . . . ?
O1A C9A C13A C12A 163.2(10) . . . . ?
C10A C9A C13A C12A 38.7(13) . . . . ?
O1A C9A C13A C14A 57.6(11) . . . . ?
C10A C9A C13A C14A -66.9(12) . . . . ?
C11A C12A C13A C18A -177.4(12) . . . . ?
C16A C12A C13A C18A 64.0(17) . . . . ?
C17A C12A C13A C18A -58.8(15) . . . . ?
C11A C12A C13A C9A -56.4(10) . . . . ?
C16A C12A C13A C9A -175.0(13) . . . . ?
C17A C12A C13A C9A 62.2(13) . . . . ?
C11A C12A C13A C14A 53.9(10) . . . . ?
C16A C12A C13A C14A -64.7(15) . . . . ?
C17A C12A C13A C14A 172.5(12) . . . . ?
C18A C13A C14A C15A -163.8(13) . . . . ?
C9A C13A C14A C15A 71.4(14) . . . . ?
C12A C13A C14A C15A -32.7(14) . . . . ?
C13A C14A C15A C11A -2.3(16) . . . . ?
C12A C11A C15A C14A 37.3(15) . . . . ?
C10A C11A C15A C14A -70.4(15) . . . . ?
N1A P2A O1' C9' 175.2(7) . . . . ?
N2A P2A O1' C9' -102.3(7) . . . . ?
P2A O1' C9' C13' -149.1(7) . . . . ?
P2A O1' C9' C10' -31.5(11) . . . . ?
O1' C9' C10' C11' -122.2(9) . . . . ?
C13' C9' C10' C11' -1.5(11) . . . . ?
C9' C10' C11' C15' 72.5(11) . . . . ?
C9' C10' C11' C12' -33.9(11) . . . . ?
C15' C11' C12' C16' -176.9(10) . . . . ?
C10' C11' C12' C16' -65.8(11) . . . . ?
C15' C11' C12' C17' 59.6(13) . . . . ?
C10' C11' C12' C17' 170.7(11) . . . . ?
C15' C11' C12' C13' -56.7(10) . . . . ?
C10' C11' C12' C13' 54.4(10) . . . . ?
O1' C9' C13' C18' -73.6(14) . . . . ?
C10' C9' C13' C18' 162.4(11) . . . . ?
O1' C9' C13' C14' 55.2(11) . . . . ?
C10' C9' C13' C14' -68.8(10) . . . . ?
O1' C9' C13' C12' 159.4(9) . . . . ?
C10' C9' C13' C12' 35.4(11) . . . . ?
C16' C12' C13' C18' -62.3(15) . . . . ?
C11' C12' C13' C18' 179.7(11) . . . . ?
C17' C12' C13' C18' 62.2(15) . . . . ?
C16' C12' C13' C9' 63.2(12) . . . . ?
C11' C12' C13' C9' -54.8(10) . . . . ?
C17' C12' C13' C9' -172.3(11) . . . . ?
C16' C12' C13' C14' 172.7(10) . . . . ?
C11' C12' C13' C14' 54.8(9) . . . . ?
C17' C12' C13' C14' -62.8(12) . . . . ?
C18' C13' C14' C15' -159.8(11) . . . . ?
C9' C13' C14' C15' 71.4(11) . . . . ?
C12' C13' C14' C15' -33.4(11) . . . . ?
C12' C11' C15' C14' 37.1(12) . . . . ?
C10' C11' C15' C14' -70.1(12) . . . . ?
C13' C14' C15' C11' -1.6(13) . . . . ?
P1A N3A C19A C20A 147.2(6) . . . . ?
N3A C19A C20A C21A -59.6(9) . . . . ?
N3A C19A C20A C22A 177.5(6) . . . . ?
C19A C20A C22A C23A 42.1(10) . . . . ?
C21A C20A C22A C23A -83.1(9) . . . . ?
C19A C20A C22A C27A -138.6(7) . . . . ?
C21A C20A C22A C27A 96.2(9) . . . . ?
C27A C22A C23A C24A -0.9(11) . . . . ?
C20A C22A C23A C24A 178.4(7) . . . . ?
C22A C23A C24A C25A 1.0(13) . . . . ?
C23A C24A C25A C26A -1.8(14) . . . . ?
C24A C25A C26A C27A 2.5(15) . . . . ?
C25A C26A C27A C22A -2.5(14) . . . . ?
C23A C22A C27A C26A 1.6(12) . . . . ?
C20A C22A C27A C26A -177.7(7) . . . . ?
N3B P1B N1B C1B 83.4(7) . . . . ?
N2B P1B N1B C1B -158.4(6) . . . . ?
C28B P1B N1B C1B -41.7(7) . . . . ?
N3B P1B N1B P2B -121.2(3) . . . . ?
N2B P1B N1B P2B -3.0(3) . . . . ?
C28B P1B N1B P2B 113.7(4) . . . . ?
O1B P2B N1B C1B -100.8(6) . . . . ?
N2B P2B N1B C1B 160.8(6) . . . . ?
O1B P2B N1B P1B 101.3(3) . . . . ?
N2B P2B N1B P1B 2.9(3) . . . . ?
N3B P1B N2B C5B -59.6(7) . . . . ?
N1B P1B N2B C5B -177.1(6) . . . . ?
C28B P1B N2B C5B 65.7(7) . . . . ?
N3B P1B N2B P2B 120.6(3) . . . . ?
N1B P1B N2B P2B 3.1(3) . . . . ?
C28B P1B N2B P2B -114.1(4) . . . . ?
O1B P2B N2B C5B 74.4(6) . . . . ?
N1B P2B N2B C5B 177.3(6) . . . . ?
O1B P2B N2B P1B -105.8(3) . . . . ?
N1B P2B N2B P1B -2.9(3) . . . . ?
N1B P1B N3B C19B 53.0(7) . . . . ?
N2B P1B N3B C19B -46.3(7) . . . . ?
C28B P1B N3B C19B -176.6(7) . . . . ?
P1B N1B C1B C2B -35.5(9) . . . . ?
P2B N1B C1B C2B 175.2(5) . . . . ?
P1B N1B C1B C3B 86.6(8) . . . . ?
P2B N1B C1B C3B -62.7(8) . . . . ?
P1B N1B C1B C4B -153.6(5) . . . . ?
P2B N1B C1B C4B 57.1(7) . . . . ?
P1B N2B C5B C6B 84.5(9) . . . . ?
P2B N2B C5B C6B -95.7(8) . . . . ?
P1B N2B C5B C7B -36.6(9) . . . . ?
P2B N2B C5B C7B 143.1(6) . . . . ?
P1B N2B C5B C8B -153.8(6) . . . . ?
P2B N2B C5B C8B 25.9(9) . . . . ?
N2B P2B O1B C9B -164.3(4) . . . . ?
N1B P2B O1B C9B 113.3(4) . . . . ?
P2B O1B C9B C13B 116.4(5) . . . . ?
P2B O1B C9B C10B -128.1(4) . . . . ?
O1B C9B C10B C11B -118.5(5) . . . . ?
C13B C9B C10B C11B 1.3(6) . . . . ?
C9B C10B C11B C15B 70.7(6) . . . . ?
C9B C10B C11B C12B -37.0(6) . . . . ?
C15B C11B C12B C16B -174.5(6) . . . . ?
C10B C11B C12B C16B -63.1(7) . . . . ?
C15B C11B C12B C13B -54.2(6) . . . . ?
C10B C11B C12B C13B 57.2(6) . . . . ?
C15B C11B C12B C17B 62.7(7) . . . . ?
C10B C11B C12B C17B 174.1(6) . . . . ?
O1B C9B C13B C18B -80.3(7) . . . . ?
C10B C9B C13B C18B 160.6(6) . . . . ?
O1B C9B C13B C12B 153.6(5) . . . . ?
C10B C9B C13B C12B 34.5(6) . . . . ?
O1B C9B C13B C14B 47.4(6) . . . . ?
C10B C9B C13B C14B -71.7(6) . . . . ?
C16B C12B C13B C18B -60.7(8) . . . . ?
C11B C12B C13B C18B -179.9(5) . . . . ?
C17B C12B C13B C18B 62.7(9) . . . . ?
C16B C12B C13B C9B 63.4(7) . . . . ?
C11B C12B C13B C9B -55.8(5) . . . . ?
C17B C12B C13B C9B -173.3(7) . . . . ?
C16B C12B C13B C14B 173.2(6) . . . . ?
C11B C12B C13B C14B 54.0(5) . . . . ?
C17B C12B C13B C14B -63.5(7) . . . . ?
C18B C13B C14B C15B -162.3(6) . . . . ?
C9B C13B C14B C15B 70.6(6) . . . . ?
C12B C13B C14B C15B -34.8(6) . . . . ?
C12B C11B C15B C14B 34.5(7) . . . . ?
C10B C11B C15B C14B -72.0(7) . . . . ?
C13B C14B C15B C11B 0.4(7) . . . . ?
P1B N3B C19B C20B -106.3(7) . . . . ?
N3B C19B C20B C21B -51.1(9) . . . . ?
N3B C19B C20B C22B -178.1(7) . . . . ?
C21B C20B C22B C23B 141.0(8) . . . . ?
C19B C20B C22B C23B -93.9(9) . . . . ?
C21B C20B C22B C27B -38.8(10) . . . . ?
C19B C20B C22B C27B 86.3(8) . . . . ?
C27B C22B C23B C24B -2.7(13) . . . . ?
C20B C22B C23B C24B 177.5(9) . . . . ?
C22B C23B C24B C25B 1.3(17) . . . . ?
C23B C24B C25B C26B 1.1(17) . . . . ?
C24B C25B C26B C27B -2.0(16) . . . . ?
C23B C22B C27B C26B 1.8(12) . . . . ?
C20B C22B C27B C26B -178.4(7) . . . . ?
C25B C26B C27B C22B 0.6(14) . . . . ?
